data_1573518
loop_
_publ_author_name
'Patyk-Ka&#x17a;mierczak, Ewa'
'Szyma&#x144;ska, Kornelia'
'Ka&#x17a;mierczak, Micha&#x142;'

_publ_section_title
;
 Managing negative linear compressibility and thermal expansion through
 steric hindrance: a case study of 1,2-bis(4'-pyridyl)ethane cocrystals.
;
_journal_issue 1
_journal_name_full IUCrJ
_journal_paper_doi 10.1107/S2052252524011734
_journal_volume 12
_journal_year 2025
_chemical_formula_moiety 'C12 H12 N2, C4 H6 O4'
_chemical_formula_sum 'C16 H18 N2 O4'
_chemical_formula_weight 302.32
_chemical_name_systematic '4,4'-Ethane-1,2-diyldipyridine succinic acid'
_space_group_crystal_system monoclinic
_space_group_IT_number 15
_space_group_name_Hall '-I 2ya'
_space_group_name_H-M_alt 'I 1 2/a 1'
_atom_sites_solution_hydrogens geom
_audit_creation_date 2023-08-24
_audit_creation_method
;
Olex2 1.5
(compiled 2023.08.17 svn.r577a77a9 for OlexSys, GUI svn.r6817)
;
_cell_angle_alpha 90
_cell_angle_beta 113.66(5)
_cell_angle_gamma 90
_cell_formula_units_Z 4
_cell_length_a 16.462(12)
_cell_length_b 4.4828(2)
_cell_length_c 19.038(3)
_cell_measurement_reflns_used 1891
_cell_measurement_temperature 295(2)
_cell_measurement_theta_max 24.6510
_cell_measurement_theta_min 4.3120
_cell_volume 1286.8(11)
_computing_cell_refinement 'CrysAlisPro 1.171.42.49 (Rigaku OD, 2022)'
_computing_data_collection 'CrysAlisPro 1.171.42.49 (Rigaku OD, 2022)'
_computing_data_reduction 'CrysAlisPro 1.171.42.49 (Rigaku OD, 2022)'
_computing_molecular_graphics 'Olex2 1.5 (Dolomanov et al., 2009)'
_computing_publication_material 'Olex2 1.5 (Dolomanov et al., 2009)'
_computing_structure_refinement 'SHELXL 2014/7 (Sheldrick, 2015)'
_computing_structure_solution 'SHELXS  (Sheldrick, 2008)'
_diffrn_ambient_pressure 2870000
_diffrn_ambient_temperature 295(2)
_diffrn_detector 'CCD plate'
_diffrn_detector_area_resol_mean 16.1544
_diffrn_detector_type Eos
_diffrn_measured_fraction_theta_full 0.297
_diffrn_measured_fraction_theta_max 0.269
_diffrn_measurement_details
;
List of Runs (angles in degrees, time in seconds):

  # Type    Start    End  Width  t~exp~   \w     \q     \k     \f   Frames
--------------------------------------------------------------------------
  1  \w     -8.00  55.00   1.00   15.00    --   -0.39 -42.00 179.00   63
  2  \w    -35.00  32.00   1.00   15.00    --   -0.39  42.00 -28.00   67
  3  \w    -25.00  32.00   1.00   20.00    --   25.74  42.00 -28.00   57
  4  \w      3.00  60.00   1.00   20.00    --   25.74 -42.00 179.00   57
  5  \w    -35.00  32.00   1.00   20.00    --  -26.53  42.00 -28.00   67
  6  \w     -8.00  29.00   1.00   20.00    --  -26.53 -42.00 179.00   37
  7  \w     -4.00  52.00   1.00   20.00    --   25.74 -53.00  17.00   56
  8  \w     32.00  91.00   1.00   20.00    --   25.74-134.00  56.00   59
  9  \w    -18.00  17.00   1.00   20.00    --   25.74  53.00 162.00   35
 10  \w    -39.00  11.00   1.00   20.00    --   25.74  37.00-180.00   50
 11  \w    -17.00  17.00   1.00   20.00    --  -26.53 -53.00-162.00   34
 12  \w    -22.00  34.00   1.00   20.00    --  -26.53 -39.00  12.00   56
 13  \w    -79.00 -10.00   1.00   20.00    --  -26.53 114.00 136.00   69
 14  \w     22.00  51.00   1.00   20.00    --  -26.53-134.00  56.00   29
 15  \w    -47.00  22.00   1.00   20.00    --  -26.53  19.00-180.00   69
 16  \w     22.00  51.00   1.00   20.00    --  -26.53-134.00-123.00   29
 17  \w     -5.00  47.00   1.00   15.00    --   -0.39 -81.00-151.00   52
 18  \w    -35.00   5.00   1.00   20.00    --   25.74   0.00-150.00   40
 19  \w     15.00  60.00   1.00   20.00    --   25.74 -77.00-150.00   45
 20  \w    -33.00  22.00   1.00   20.00    --   25.74  39.00 -12.00   55
 21  \w    -22.00  34.00   1.00   20.00    --  -26.53 -39.00-167.00   56
 22  \w    -47.00  22.00   1.00   20.00    --  -26.53  39.00 -12.00   69
 23  \w      5.00  30.00   1.00   20.00    --  -26.53 -99.00  30.00   25
 24  \w    -35.00  35.00   1.00   20.00    --  -26.53   0.00-180.00   70
 25  \w    -35.00 -10.00   1.00   20.00    --  -26.53   0.00-180.00   25
 26  \w    -57.00  11.00   1.00   20.00    --  -26.53  37.00-180.00   68
;
_diffrn_measurement_device 'four-circle diffractometer'
_diffrn_measurement_device_type 'Xcalibur, Eos'
_diffrn_measurement_method '\w scans'
_diffrn_orient_matrix_type 'CrysAlisPro convention (1999,Acta A55,543-557)'
_diffrn_orient_matrix_UB_11 0.0445010000
_diffrn_orient_matrix_UB_12 -0.0270523000
_diffrn_orient_matrix_UB_13 0.0053062000
_diffrn_orient_matrix_UB_21 0.0131937000
_diffrn_orient_matrix_UB_22 0.1350624000
_diffrn_orient_matrix_UB_23 0.0209807000
_diffrn_orient_matrix_UB_31 0.0073576000
_diffrn_orient_matrix_UB_32 -0.0780570000
_diffrn_orient_matrix_UB_33 0.0344478000
_diffrn_radiation_monochromator graphite
_diffrn_radiation_probe x-ray
_diffrn_radiation_type 'Mo K\a'
_diffrn_radiation_wavelength 0.71073
_diffrn_reflns_av_R_equivalents 0.0864
_diffrn_reflns_av_unetI/netI 0.0534
_diffrn_reflns_Laue_measured_fraction_full 0.297
_diffrn_reflns_Laue_measured_fraction_max 0.269
_diffrn_reflns_limit_h_max 6
_diffrn_reflns_limit_h_min -6
_diffrn_reflns_limit_k_max 5
_diffrn_reflns_limit_k_min -5
_diffrn_reflns_limit_l_max 22
_diffrn_reflns_limit_l_min -22
_diffrn_reflns_number 3855
_diffrn_reflns_point_group_measured_fraction_full 0.297
_diffrn_reflns_point_group_measured_fraction_max 0.269
_diffrn_reflns_theta_full 25.242
_diffrn_reflns_theta_max 26.618
_diffrn_reflns_theta_min 2.336
_diffrn_source 'fine-focus sealed X-ray tube'
_diffrn_source_type 'Enhance (Mo) X-ray Source'
_exptl_absorpt_coefficient_mu 0.113
_exptl_absorpt_correction_T_max 0.996
_exptl_absorpt_correction_T_min 0.995
_exptl_absorpt_correction_type gaussian
_exptl_absorpt_process_details
;
CrysAlisPro 1.171.42.49 (Rigaku Oxford Diffraction, 2022)
Numerical absorption correction based on gaussian integration over
a multifaceted crystal model (Absorb Angel (2004) J. Appl. Cryst. 37:486-492)
;
_exptl_crystal_colour colourless
_exptl_crystal_colour_primary colourless
_exptl_crystal_density_diffrn 1.560
_exptl_crystal_description plate
_exptl_crystal_F_000 640
_exptl_crystal_recrystallization_method
;Single crystals were grown by slow evaporation of a solution obtained 
 dissolving 4,4'-ethane-1,2-diyldipyridine and succinic acid in 1:1 
 mol ratio in hot methanol 99.8%.
;
_exptl_crystal_size_max 0.31
_exptl_crystal_size_mid 0.153
_exptl_crystal_size_min 0.034
_refine_diff_density_max 0.194
_refine_diff_density_min -0.255
_refine_diff_density_rms 0.058
_refine_ls_extinction_method none
_refine_ls_goodness_of_fit_ref 1.018
_refine_ls_hydrogen_treatment constr
_refine_ls_matrix_type full
_refine_ls_number_parameters 46
_refine_ls_number_reflns 366
_refine_ls_number_restraints 5
_refine_ls_restrained_S_all 1.022
_refine_ls_R_factor_all 0.1303
_refine_ls_R_factor_gt 0.0857
_refine_ls_shift/su_max 0.000
_refine_ls_shift/su_mean 0.000
_refine_ls_structure_factor_coef Fsqd
_refine_ls_weighting_details 'w=1/[\s^2^(Fo^2^)+(0.1902P)^2^] where P=(Fo^2^+2Fc^2^)/3'
_refine_ls_weighting_scheme calc
_refine_ls_wR_factor_gt 0.2175
_refine_ls_wR_factor_ref 0.2702
_reflns_Friedel_coverage 0.000
_reflns_number_gt 215
_reflns_number_total 366
_reflns_threshold_expression 'I > 2\s(I)'
_cod_data_source_file yc5049.cif
_cod_data_source_block ETYSUC_287
_cod_original_cell_volume 1286.9(10)
_cod_database_code 1573518
_shelx_shelxl_version_number 2014/7
_chemical_oxdiff_formula 'C12H12N2, C4O4H6'
_shelx_space_group_comment
;
The symmetry employed for this shelxl refinement is uniquely defined
by the following loop, which should always be used as a source of
symmetry information in preference to the above space-group names.
They are only intended as comments.
;
_shelx_estimated_absorpt_t_max 0.996
_shelx_estimated_absorpt_t_min 0.966
_exptl_oxdiff_absorpt_process_details
;
Gaussian integration over a grid
of 16 x 16 x 16 points =  4096 total grid points
  Based upon method of Burnham (1966)
;
_diffrn_ambient_pressure_su 20000
_diffrn_orient_matrix_axis[1] matrixX
_diffrn_orient_matrix_axis[2] matrixY
_diffrn_orient_matrix_axis[3] matrixZ
_olex2_refinement_description
;
1. Fixed Uiso
 At 1.2 times of:
  All C(H) groups, All C(H,H) groups
 At 1.5 times of:
  All O(H) groups
2. Restrained distances
 N1-C2
 1.337 with sigma of 0.02
 N1-C6
 1.337 with sigma of 0.02
 O2A-C1A
 1.214 with sigma of 0.02
 O1A-C1A
 1.308 with sigma of 0.02
 C1A-O2A
 1.214 with sigma of 0.02
3.a Secondary CH2 refined with riding coordinates:
 C2A(H2AA,H2AB), C7(H7A,H7B)
3.b Aromatic/amide H refined with riding coordinates:
 C2(H2), C3(H3), C5(H5), C6(H6)
3.c Idealised tetrahedral OH refined as rotating group:
 O1A(H1A)
;
_hp_anvil_anvil_thickness 1.95
_hp_anvil_material diamond
_hp_cell_type 'Diamond anvil cell'
_hp_open_angle 32.00
_ins_header
;
TITL ETYSUC_287 in I2/a 
REM I2/a (#15 in standard setting)
CELL 0.71073  16.461871   4.482813  19.037952  90.0000 113.6562  90.0000
ZERR    3.00   0.011835   0.000234   0.003310   0.0000   0.0465   0.0000
LATT  2
SYMM -x+1/2, y,-z 
SFAC C H N O
UNIT 48.00 54.00 6.00 12.00
SIZE 0.03 0.16 0.28
TREF
HKLF 4
END
;
_olex2_exptl_crystal_mounting_method
;Single crystal grown at ambient conditions was mounted in Merrill-Bassett
diamond anvil cell and compressed to 2.87(2) GPa. Daphne oil 7575 was used
as hydrostatic medium.
;
_olex2_submission_special_instructions 'No special instructions were received'
_oxdiff_exptl_absorpt_empirical_details
;
Empirical correction (ABSPACK) includes:
- Absorption correction using spherical harmonics
- Frame scaling
;
_oxdiff_exptl_absorpt_empirical_full_max 2.543
_oxdiff_exptl_absorpt_empirical_full_min 0.582

loop_
_space_group_symop_operation_xyz
'x, y, z'
'-x+1/2, y, -z'
'x+1/2, y+1/2, z+1/2'
'-x+1, y+1/2, -z+1/2'
'-x, -y, -z'
'x-1/2, -y, z'
'-x+1/2, -y+1/2, -z+1/2'
'x, -y+1/2, z+1/2'

loop_
_atom_site_label
_atom_site_type_symbol
_atom_site_fract_x
_atom_site_fract_y
_atom_site_fract_z
_atom_site_U_iso_or_equiv
_atom_site_adp_type
_atom_site_occupancy
_atom_site_site_symmetry_order
_atom_site_calc_flag
_atom_site_refinement_flags_posn
_atom_site_refinement_flags_adp
_atom_site_refinement_flags_occupancy
_atom_site_disorder_assembly
_atom_site_disorder_group
N1 N 0.3937(9) 0.4757(11) 0.1473(4) 0.041(2) Uiso 1 1 d D . . . .
C2 C 0.3349(11) 0.6280(11) 0.0866(4) 0.046(2) Uiso 1 1 d D . . . .
H2 H 0.2740 0.6002 0.0699 0.056 Uiso 1 1 calc R U . . .
C3 C 0.3721(16) 0.8371(14) 0.0490(4) 0.039(2) Uiso 1 1 d . . . . .
H3 H 0.3339 0.9368 0.0054 0.046 Uiso 1 1 calc R U . . .
C4 C 0.4549(14) 0.8887(13) 0.0734(4) 0.033(2) Uiso 1 1 d . . . . .
C5 C 0.5141(10) 0.7263(13) 0.1363(4) 0.043(2) Uiso 1 1 d . . . . .
H5 H 0.5749 0.7581 0.1539 0.052 Uiso 1 1 calc R U . . .
C6 C 0.4822(12) 0.5255(15) 0.1707(4) 0.044(2) Uiso 1 1 d D . . . .
H6 H 0.5217 0.4169 0.2118 0.053 Uiso 1 1 calc R U . . .
C1A C 0.2532(9) 0.0357(12) 0.1742(4) 0.0325(18) Uiso 1 1 d D . . . .
O1A O 0.3335(8) 0.1023(9) 0.2116(3) 0.0503(17) Uiso 1 1 d D . . . .
H1A H 0.3419 0.2761 0.2028 0.075 Uiso 1 1 calc R U . . .
C2A C 0.2139(11) -0.1979(12) 0.2110(4) 0.0392(19) Uiso 1 1 d . . . . .
H2AA H 0.1922 -0.3676 0.1769 0.047 Uiso 1 1 calc R U . . .
H2AB H 0.1643 -0.1119 0.2192 0.047 Uiso 1 1 calc R U . . .
O2A O 0.2059(9) 0.1615(8) 0.1149(2) 0.0470(16) Uiso 1 1 d D . . . .
C7 C 0.4898(11) 1.0905(12) 0.0300(4) 0.0399(19) Uiso 1 1 d . . . . .
H7A H 0.5435 1.1873 0.0651 0.048 Uiso 1 1 calc R U . . .
H7B H 0.4464 1.2439 0.0045 0.048 Uiso 1 1 calc R U . . .

loop_
_atom_type_symbol
_atom_type_description
_atom_type_scat_dispersion_real
_atom_type_scat_dispersion_imag
_atom_type_scat_source
C C 0.0033 0.0016 'International Tables Vol C Tables 4.2.6.8 and 6.1.1.4'
H H 0.0000 0.0000 'International Tables Vol C Tables 4.2.6.8 and 6.1.1.4'
N N 0.0061 0.0033 'International Tables Vol C Tables 4.2.6.8 and 6.1.1.4'
O O 0.0106 0.0060 'International Tables Vol C Tables 4.2.6.8 and 6.1.1.4'

loop_
_axis.id
_axis.type
_axis.equipment
_axis.parity
_axis.depends_on
_axis.zero
_axis.vector[1]
_axis.vector[2]
_axis.vector[3]
source . source . . . 0.99999917 0.00000000 -0.00128753
omega rotation goniometer -1 . -0.29755000 0.00000000 0.00000000 1.00000000
kappa rotation goniometer -1 omega -0.01627000 -0.76827727 0.00000000 0.64011721
phi rotation goniometer -1 kappa . -0.00005306 0.00000000 1.00000000
theta rotation goniometer -1 . -0.42492000 0.00000000 0.00000000 1.00000000
matrixX general general . phi . 1.00000000 0.00000000 0.00000000
matrixY general general . phi . 0.00000000 1.00000000 0.00000000
matrixZ general general . phi . 0.00000000 0.00000000 1.00000000
dacX translation general . phi . 0.00000000 1.00000000 0.00000000
dacY translation general . phi . -1.00000000 0.00000000 0.00000000
dacZ translation general . phi . 0.00000000 0.00000000 1.00000000

loop_
_exptl_crystal_face_index_h
_exptl_crystal_face_index_k
_exptl_crystal_face_index_l
_exptl_crystal_face_perp_dist
-5 1 26 0.1171
5 -1 -26 0.0331
3 -5 -16 0.0631
5 3 -25 0.0708
-3 6 17 0.1314
-23 -1 4 0.0120
23 1 -3 0.0210
-4 -5 18 0.1541

loop_
_geom_angle_atom_site_label_1
_geom_angle_atom_site_label_2
_geom_angle_atom_site_label_3
_geom_angle
_geom_angle_site_symmetry_1
_geom_angle_site_symmetry_3
_geom_angle_publ_flag
C2 N1 C6 120.1(9) . . ?
N1 C2 H2 121.8 . . ?
N1 C2 C3 116.4(15) . . ?
C3 C2 H2 121.8 . . ?
C2 C3 H3 118.7 . . ?
C4 C3 C2 122.5(11) . . ?
C4 C3 H3 118.7 . . ?
C3 C4 C5 119.5(11) . . ?
C3 C4 C7 120.2(9) . . ?
C5 C4 C7 119.8(16) . . ?
C4 C5 H5 120.3 . . ?
C6 C5 C4 119.4(15) . . ?
C6 C5 H5 120.3 . . ?
N1 C6 H6 119.0 . . ?
C5 C6 N1 122.0(10) . . ?
C5 C6 H6 119.0 . . ?
O1A C1A C2A 116.2(7) . . ?
O2A C1A O1A 123.1(9) . . ?
O2A C1A C2A 120.4(12) . . ?
C1A O1A H1A 109.5 . . ?
C1A C2A C2A 109.8(15) . 7_545 ?
C1A C2A H2AA 109.7 . . ?
C1A C2A H2AB 109.7 . . ?
C2A C2A H2AA 109.7 7_545 . ?
C2A C2A H2AB 109.7 7_545 . ?
H2AA C2A H2AB 108.2 . . ?
C4 C7 C7 109.8(7) . 5_675 ?
C4 C7 H7A 109.7 . . ?
C4 C7 H7B 109.7 . . ?
C7 C7 H7A 109.7 5_675 . ?
C7 C7 H7B 109.7 5_675 . ?
H7A C7 H7B 108.2 . . ?

loop_
_geom_bond_atom_site_label_1
_geom_bond_atom_site_label_2
_geom_bond_distance
_geom_bond_site_symmetry_2
_geom_bond_publ_flag
N1 C2 1.357(12) . ?
N1 C6 1.359(17) . ?
C2 H2 0.9300 . ?
C2 C3 1.456(19) . ?
C3 H3 0.9300 . ?
C3 C4 1.27(3) . ?
C4 C5 1.406(15) . ?
C4 C7 1.488(16) . ?
C5 H5 0.9300 . ?
C5 C6 1.338(15) . ?
C6 H6 0.9300 . ?
C1A O1A 1.261(14) . ?
C1A C2A 1.539(15) . ?
C1A O2A 1.222(9) . ?
O1A H1A 0.8200 . ?
C2A C2A 1.56(2) 7_545 ?
C2A H2AA 0.9700 . ?
C2A H2AB 0.9700 . ?
C7 C7 1.544(17) 5_675 ?
C7 H7A 0.9700 . ?
C7 H7B 0.9700 . ?

loop_
_geom_torsion_atom_site_label_1
_geom_torsion_atom_site_label_2
_geom_torsion_atom_site_label_3
_geom_torsion_atom_site_label_4
_geom_torsion
_geom_torsion_site_symmetry_1
_geom_torsion_site_symmetry_2
_geom_torsion_site_symmetry_3
_geom_torsion_site_symmetry_4
_geom_torsion_publ_flag
N1 C2 C3 C4 -3.7(15) . . . . ?
C2 N1 C6 C5 1.1(12) . . . . ?
C2 C3 C4 C5 4.0(18) . . . . ?
C2 C3 C4 C7 176.2(6) . . . . ?
C3 C4 C5 C6 -1.8(15) . . . . ?
C3 C4 C7 C7 -88.7(18) . . . 5_675 ?
C4 C5 C6 N1 -0.8(12) . . . . ?
C5 C4 C7 C7 83.5(14) . . . 5_675 ?
C6 N1 C2 C3 1.0(10) . . . . ?
O1A C1A C2A C2A -0.3(12) . . . 7_545 ?
O2A C1A C2A C2A -175.2(9) . . . 7_545 ?
C7 C4 C5 C6 -174.0(6) . . . . ?

loop_
_exptl_oxdiff_crystal_face_indexfrac_h
_exptl_oxdiff_crystal_face_indexfrac_k
_exptl_oxdiff_crystal_face_indexfrac_l
_exptl_oxdiff_crystal_face_x
_exptl_oxdiff_crystal_face_y
_exptl_oxdiff_crystal_face_z
-4.9518 1.2117 25.8411 -0.1160 0.6405 0.7592
5.0048 -0.9189 -26.0531 0.1093 -0.6047 -0.7889
2.9757 -4.9290 -16.4209 0.1786 -0.9710 -0.1590
5.3357 3.3160 -24.7797 0.0163 -0.0016 -1.0732
-2.8991 5.7129 16.7382 -0.1947 1.0845 0.1093
-23.0466 -0.6238 3.9420 -0.9878 -0.3056 0.0149
23.2290 0.7363 -3.4398 0.9955 0.3337 -0.0051
-4.3567 -4.7128 17.7211 0.0276 -0.3222 0.9463
